data_4350640
loop_
_publ_author_name
'Karasawa, Satoru'
'Nakano, Kimihiro'
'Yoshihara, Daisuke'
'Yamamoto, Noriko'
'Tanokashira, Jun-ichi'
'Yoshizaki, Takahito'
'Inagaki, Yuji'
'Koga, Noboru'

_publ_section_title
;
 Magnetic properties of 1:2 mixed cobalt(II) salicylaldehyde Schiff-base
 complexes with pyridine ligands carrying high-spin carbenes (Scar = 2/2,
 4/2, 6/2, and 8/2) in dilute frozen solutions: role of organic spin in
 heterospin single-molecule magnets.
;
_journal_issue 11
_journal_name_full 'Inorganic chemistry'
_journal_page_first 5447
_journal_page_last 5457
_journal_paper_doi 10.1021/ic403074d
_journal_volume 53
_journal_year 2014
_chemical_formula_moiety 'C38 H34 Co N4 O2 '
_chemical_formula_sum 'C38 H34 Co N4 O2'
_chemical_formula_weight 637.65
_space_group_IT_number 14
_space_group_name_Hall '-P 2ybc'
_space_group_name_H-M_alt 'P 1 21/c 1'
_symmetry_cell_setting monoclinic
_symmetry_Int_Tables_number 14
_symmetry_space_group_name_Hall '-P 2ybc'
_symmetry_space_group_name_H-M 'P 1 21/c 1'
_cell_angle_alpha 90.0000
_cell_angle_beta 112.584(4)
_cell_angle_gamma 90.0000
_cell_formula_units_Z 4
_cell_length_a 12.253(4)
_cell_length_b 12.060(4)
_cell_length_c 23.477(7)
_cell_measurement_temperature 90
_cell_volume 3203.2(18)
_computing_cell_refinement Unknown
_computing_data_collection Unknown
_computing_data_reduction CrystalStructure
_computing_publication_material 'CrystalStructure 3.8'
_computing_structure_refinement SHELXL
_computing_structure_solution SIR97
_diffrn_ambient_temperature 90
_diffrn_measured_fraction_theta_full 0.993
_diffrn_measured_fraction_theta_max 0.875
_diffrn_measurement_device_type CCD
_diffrn_measurement_method \w
_diffrn_radiation_type 'Mo K\a'
_diffrn_radiation_wavelength 0.71069
_diffrn_reflns_av_R_equivalents 0.049
_diffrn_reflns_limit_h_max 16
_diffrn_reflns_limit_h_min -16
_diffrn_reflns_limit_k_max 6
_diffrn_reflns_limit_k_min -15
_diffrn_reflns_limit_l_max 29
_diffrn_reflns_limit_l_min -29
_diffrn_reflns_number 16673
_diffrn_reflns_theta_full 27.00
_diffrn_reflns_theta_max 28.26
_exptl_absorpt_coefficient_mu 0.576
_exptl_absorpt_correction_type none
_exptl_crystal_colour red
_exptl_crystal_density_diffrn 1.322
_exptl_crystal_density_method 'not measured'
_exptl_crystal_description plate
_exptl_crystal_F_000 1332.00
_exptl_crystal_size_max 0.40
_exptl_crystal_size_mid 0.40
_exptl_crystal_size_min 0.40
_refine_diff_density_max 0.95
_refine_diff_density_min -1.38
_refine_ls_extinction_method none
_refine_ls_goodness_of_fit_ref 0.877
_refine_ls_hydrogen_treatment refall
_refine_ls_number_parameters 543
_refine_ls_number_reflns 6942
_refine_ls_R_factor_gt 0.0484
_refine_ls_shift/su_max 0.0010
_refine_ls_structure_factor_coef Fsqd
_refine_ls_weighting_details 'w = 1/[\s^2^(Fo^2^)+(0.0804P)^2^+4.5038P] where P=(Fo^2^+2Fc^2^)/3'
_refine_ls_weighting_scheme calc
_refine_ls_wR_factor_ref 0.1323
_reflns_number_gt 5787
_reflns_number_total 6942
_reflns_threshold_expression F^2^>2.0\s(F^2^)
_cod_data_source_file ic403074d_si_003.cif
_cod_data_source_block 966174(cobalt)
_cod_original_cell_volume 3203.1(17)
_cod_original_formula_sum 'C38 H34 Co N4 O2 '
_cod_database_code 4350640

loop_
_symmetry_equiv_pos_site_id
_symmetry_equiv_pos_as_xyz
1 +X,+Y,+Z
2 -X,1/2+Y,1/2-Z
3 -X,-Y,-Z
4 +X,1/2-Y,1/2+Z

loop_
_atom_site_label
_atom_site_type_symbol
_atom_site_fract_x
_atom_site_fract_y
_atom_site_fract_z
_atom_site_U_iso_or_equiv
_atom_site_adp_type
_atom_site_occupancy
_atom_site_symmetry_multiplicity
_atom_site_calc_flag
Co(1) Co 0.17809(2) 0.75785(2) 0.875181(13) 0.01465(11) Uani 1.00 1 d
O(2) O 0.10044(12) 0.88373(12) 0.89941(7) 0.0164(3) Uani 1.00 1 d
O(3) O 0.25464(12) 0.62974(13) 0.85084(7) 0.0179(3) Uani 1.00 1 d
N(1) N 0.04754(15) 0.77809(16) 0.78095(9) 0.0176(3) Uani 1.00 1 d
N(2) N 0.29843(15) 0.72799(15) 0.96953(9) 0.0164(3) Uani 1.00 1 d
N(9) N 0.29859(15) 0.87765(16) 0.86366(8) 0.0164(3) Uani 1.00 1 d
N(10) N 0.04862(15) 0.64393(16) 0.88653(8) 0.0177(3) Uani 1.00 1 d
C(1) C 0.36038(18) 0.85568(19) 1.05801(10) 0.0194(4) Uani 1.00 1 d
C(2) C 0.23589(19) 0.88819(19) 1.11514(10) 0.0184(4) Uani 1.00 1 d
C(3) C 0.17743(19) 0.75631(18) 1.03058(11) 0.0169(4) Uani 1.00 1 d
C(4) C 0.15204(17) 0.97241(17) 0.92958(9) 0.0148(4) Uani 1.00 1 d
C(5) C 0.26096(17) 1.01633(18) 0.92983(10) 0.0159(4) Uani 1.00 1 d
C(6) C 0.25245(19) 1.16929(19) 0.99653(10) 0.0193(4) Uani 1.00 1 d
C(14) C 0.15705(18) 0.80929(19) 1.07783(10) 0.0181(4) Uani 1.00 1 d
C(15) C 0.32352(17) 0.96955(18) 0.89430(10) 0.0171(4) Uani 1.00 1 d
C(16) C 0.55820(19) 0.58832(18) 0.96316(11) 0.0193(4) Uani 1.00 1 d
C(17) C 0.30744(18) 1.11442(19) 0.96328(10) 0.0183(4) Uani 1.00 1 d
C(18) C 0.09627(18) 1.03205(18) 0.96247(10) 0.0174(4) Uani 1.00 1 d
C(19) C 0.60728(19) 0.53253(19) 0.92776(11) 0.0213(4) Uani 1.00 1 d
C(20) C 0.5158(2) 0.78558(19) 0.76747(11) 0.0219(4) Uani 1.00 1 d
C(21) C -0.1156(2) 0.8793(2) 0.70828(11) 0.0247(4) Uani 1.00 1 d
C(22) C 0.36596(18) 0.60148(17) 0.87646(10) 0.0171(4) Uani 1.00 1 d
C(23) C 0.49426(19) 0.84048(18) 0.86194(11) 0.0185(4) Uani 1.00 1 d
C(24) C 0.2096(2) 0.9486(2) 1.16446(12) 0.0250(5) Uani 1.00 1 d
C(25) C 0.56459(19) 0.80887(19) 0.83006(11) 0.0212(4) Uani 1.00 1 d
C(26) C 0.28032(18) 0.77858(18) 1.02020(10) 0.0162(4) Uani 1.00 1 d
C(27) C -0.0200(2) 0.86915(19) 0.76390(11) 0.0215(4) Uani 1.00 1 d
C(28) C 0.32187(19) 0.82589(19) 0.76820(11) 0.0207(4) Uani 1.00 1 d
C(29) C 0.43936(18) 0.62454(18) 0.93911(10) 0.0177(4) Uani 1.00 1 d
C(30) C 0.3932(2) 0.7956(2) 0.73697(11) 0.0225(4) Uani 1.00 1 d
C(31) C 0.0214(2) 0.6940(2) 0.74073(11) 0.0234(4) Uani 1.00 1 d
C(32) C 0.39967(18) 0.68042(18) 0.98216(10) 0.0169(4) Uani 1.00 1 d
C(33) C 0.33808(19) 0.9091(2) 1.10473(11) 0.0210(4) Uani 1.00 1 d
C(34) C 0.5355(2) 0.5095(2) 0.86608(12) 0.0230(4) Uani 1.00 1 d
C(35) C -0.1487(2) 0.6014(2) 0.87741(13) 0.0295(5) Uani 1.00 1 d
C(36) C 0.0795(2) 0.5397(2) 0.90582(11) 0.0222(4) Uani 1.00 1 d
C(37) C 0.14521(19) 1.12660(19) 0.99548(10) 0.0191(4) Uani 1.00 1 d
C(38) C -0.0643(2) 0.6738(2) 0.87336(11) 0.0233(4) Uani 1.00 1 d
C(39) C 0.37218(18) 0.84925(18) 0.83090(10) 0.0173(4) Uani 1.00 1 d
C(40) C -0.0713(2) 0.6978(2) 0.68377(13) 0.0328(5) Uani 1.00 1 d
C(41) C 0.41854(19) 0.54212(19) 0.84145(11) 0.0203(4) Uani 1.00 1 d
C(42) C 0.5917(2) 0.7480(2) 0.73345(14) 0.0302(5) Uani 1.00 1 d
C(43) C -0.1414(2) 0.7908(2) 0.66762(12) 0.0297(5) Uani 1.00 1 d
C(44) C 0.0009(2) 0.4625(2) 0.91170(13) 0.0295(5) Uani 1.00 1 d
C(45) C -0.1156(2) 0.4936(2) 0.89654(14) 0.0317(5) Uani 1.00 1 d
H(1) H 0.530(2) 0.852(2) 0.9066(12) 0.019(6) Uiso 1.00 1 c
H(2) H 0.651(2) 0.802(2) 0.8536(12) 0.019(6) Uiso 1.00 1 c
H(3) H 0.359(2) 0.782(2) 0.6942(13) 0.017(6) Uiso 1.00 1 c
H(4) H 0.238(2) 0.830(2) 0.7469(12) 0.025(6) Uiso 1.00 1 c
H(5) H 0.367(2) 0.531(2) 0.7978(12) 0.014(5) Uiso 1.00 1 c
H(6) H 0.565(2) 0.470(2) 0.8396(12) 0.021(6) Uiso 1.00 1 c
H(7) H 0.685(2) 0.510(2) 0.9448(12) 0.022(6) Uiso 1.00 1 c
H(8) H 0.607(2) 0.600(2) 1.0067(11) 0.012(5) Uiso 1.00 1 c
H(9) H 0.377(2) 1.145(2) 0.9613(12) 0.026(6) Uiso 1.00 1 c
H(10) H 0.283(2) 1.240(2) 1.0172(14) 0.026(7) Uiso 1.00 1 c
H(11) H 0.107(2) 1.165(2) 1.0207(13) 0.029(7) Uiso 1.00 1 c
H(12) H 0.022(2) 1.003(2) 0.9609(11) 0.018(6) Uiso 1.00 1 c
H(13) H 0.087(2) 0.791(2) 1.0857(12) 0.022(6) Uiso 1.00 1 c
H(14) H 0.457(2) 0.681(2) 1.0253(11) 0.013(5) Uiso 1.00 1 c
H(15) H -0.162(2) 0.946(2) 0.6993(12) 0.028(7) Uiso 1.00 1 c
H(16) H 0.556(3) 0.764(2) 0.6911(19) 0.050(10) Uiso 1.00 1 c
H(17) H 0.389(2) 1.014(2) 0.8936(10) 0.012(5) Uiso 1.00 1 c
H(18) H 0.155(2) 0.523(2) 0.9150(12) 0.020(6) Uiso 1.00 1 c
H(19) H 0.027(2) 0.387(2) 0.9246(15) 0.045(9) Uiso 1.00 1 c
H(20) H -0.172(2) 0.441(2) 0.9005(13) 0.031(7) Uiso 1.00 1 c
H(21) H -0.231(2) 0.628(2) 0.8689(14) 0.044(8) Uiso 1.00 1 c
H(22) H 0.124(2) 0.707(2) 1.0058(13) 0.022(6) Uiso 1.00 1 c
H(23) H 0.426(2) 0.876(2) 1.0486(12) 0.025(6) Uiso 1.00 1 c
H(24) H 0.210(2) 0.904(2) 1.1990(15) 0.041(8) Uiso 1.00 1 c
H(25) H 0.603(3) 0.668(3) 0.7364(16) 0.052(9) Uiso 1.00 1 c
H(26) H -0.203(2) 0.791(2) 0.6296(14) 0.030(7) Uiso 1.00 1 c
H(27) H -0.086(2) 0.632(3) 0.6571(16) 0.050(9) Uiso 1.00 1 c
H(28) H 0.070(2) 0.627(2) 0.7534(13) 0.035(7) Uiso 1.00 1 c
H(29) H -0.001(2) 0.929(2) 0.7932(13) 0.030(7) Uiso 1.00 1 c
H(30) H 0.669(3) 0.775(3) 0.7507(18) 0.056(10) Uiso 1.00 1 c
H(31) H 0.134(3) 0.980(3) 1.1491(17) 0.055(10) Uiso 1.00 1 c
H(32) H 0.269(3) 1.010(3) 1.1829(16) 0.058(10) Uiso 1.00 1 c
H(33) H 0.394(2) 0.962(2) 1.1283(15) 0.046(9) Uiso 1.00 1 c
H(34) H -0.084(2) 0.752(2) 0.8581(13) 0.022(7) Uiso 1.00 1 c

loop_
_atom_site_aniso_label
_atom_site_aniso_U_11
_atom_site_aniso_U_22
_atom_site_aniso_U_33
_atom_site_aniso_U_12
_atom_site_aniso_U_13
_atom_site_aniso_U_23
Co(1) 0.01282(16) 0.01474(17) 0.01630(18) -0.00125(10) 0.00550(12) -0.00052(10)
O(2) 0.0136(6) 0.0158(7) 0.0190(7) -0.0021(5) 0.0053(5) -0.0010(5)
O(3) 0.0147(6) 0.0170(7) 0.0220(8) -0.0006(5) 0.0070(6) -0.0003(6)
N(1) 0.0161(8) 0.0175(9) 0.0204(9) -0.0024(6) 0.0086(7) -0.0021(7)
N(2) 0.0158(8) 0.0162(8) 0.0189(9) -0.0022(6) 0.0085(7) 0.0006(7)
N(9) 0.0149(7) 0.0184(9) 0.0159(8) -0.0000(6) 0.0058(6) 0.0001(6)
N(10) 0.0177(8) 0.0184(9) 0.0165(9) -0.0021(6) 0.0062(7) -0.0031(6)
C(1) 0.0168(9) 0.0218(11) 0.0192(11) -0.0029(8) 0.0065(8) 0.0016(8)
C(2) 0.0203(9) 0.0200(10) 0.0135(10) 0.0012(8) 0.0051(8) 0.0019(8)
C(3) 0.0143(9) 0.0161(10) 0.0194(11) -0.0019(7) 0.0056(8) 0.0009(8)
C(4) 0.0149(9) 0.0151(9) 0.0126(9) -0.0002(7) 0.0032(7) 0.0029(7)
C(5) 0.0142(8) 0.0163(10) 0.0154(10) -0.0001(7) 0.0034(7) 0.0006(7)
C(6) 0.0193(9) 0.0169(10) 0.0178(10) -0.0003(8) 0.0030(8) -0.0004(8)
C(14) 0.0160(9) 0.0198(11) 0.0190(11) -0.0005(7) 0.0072(8) 0.0030(8)
C(15) 0.0134(8) 0.0188(10) 0.0178(10) -0.0016(7) 0.0044(7) 0.0021(8)
C(16) 0.0180(9) 0.0171(10) 0.0228(11) -0.0021(8) 0.0078(8) 0.0047(8)
C(17) 0.0154(9) 0.0175(10) 0.0204(11) -0.0019(7) 0.0051(8) 0.0013(8)
C(18) 0.0153(9) 0.0183(10) 0.0181(10) -0.0002(7) 0.0059(8) 0.0019(8)
C(19) 0.0164(9) 0.0210(11) 0.0279(12) 0.0019(8) 0.0101(9) 0.0049(9)
C(20) 0.0254(11) 0.0168(10) 0.0292(12) -0.0015(8) 0.0168(9) 0.0006(9)
C(21) 0.0255(11) 0.0249(12) 0.0206(11) 0.0037(9) 0.0054(9) 0.0004(9)
C(22) 0.0171(9) 0.0125(9) 0.0228(11) -0.0027(7) 0.0089(8) 0.0017(8)
C(23) 0.0196(9) 0.0159(10) 0.0203(11) -0.0017(8) 0.0079(8) 0.0003(8)
C(24) 0.0270(11) 0.0287(13) 0.0212(12) -0.0005(9) 0.0113(9) -0.0041(9)
C(25) 0.0180(10) 0.0194(11) 0.0274(12) -0.0009(8) 0.0100(9) 0.0010(8)
C(26) 0.0160(9) 0.0160(10) 0.0164(10) 0.0004(7) 0.0060(8) 0.0028(8)
C(27) 0.0248(10) 0.0184(11) 0.0199(11) 0.0008(8) 0.0071(9) -0.0011(8)
C(28) 0.0175(10) 0.0225(11) 0.0220(11) -0.0031(8) 0.0075(8) 0.0004(8)
C(29) 0.0164(9) 0.0157(10) 0.0231(11) -0.0005(7) 0.0098(8) 0.0029(8)
C(30) 0.0266(11) 0.0220(11) 0.0213(12) -0.0060(9) 0.0121(9) -0.0029(9)
C(31) 0.0231(10) 0.0206(11) 0.0247(12) 0.0021(9) 0.0071(9) -0.0050(9)
C(32) 0.0157(9) 0.0172(10) 0.0169(10) -0.0031(7) 0.0054(8) 0.0019(7)
C(33) 0.0197(10) 0.0220(11) 0.0183(11) -0.0045(8) 0.0041(8) -0.0009(8)
C(34) 0.0237(10) 0.0202(11) 0.0309(13) 0.0008(8) 0.0168(10) -0.0004(9)
C(35) 0.0202(10) 0.0290(13) 0.0423(15) -0.0008(9) 0.0154(10) 0.0029(11)
C(36) 0.0216(10) 0.0219(11) 0.0260(12) 0.0013(8) 0.0122(9) 0.0008(9)
C(37) 0.0209(10) 0.0196(11) 0.0162(10) 0.0024(8) 0.0066(8) -0.0005(8)
C(38) 0.0202(10) 0.0216(11) 0.0293(12) 0.0011(8) 0.0107(9) 0.0047(9)
C(39) 0.0174(9) 0.0168(10) 0.0202(11) -0.0033(7) 0.0101(8) 0.0009(8)
C(40) 0.0326(13) 0.0286(13) 0.0286(13) 0.0011(10) 0.0022(10) -0.0123(11)
C(41) 0.0212(10) 0.0201(11) 0.0205(11) -0.0007(8) 0.0091(9) -0.0008(8)
C(42) 0.0289(13) 0.0347(15) 0.0334(15) -0.0001(10) 0.0189(12) -0.0025(11)
C(43) 0.0232(11) 0.0362(14) 0.0205(12) -0.0005(10) -0.0017(9) -0.0048(10)
C(44) 0.0325(12) 0.0182(12) 0.0436(15) -0.0010(9) 0.0211(11) 0.0030(10)
C(45) 0.0298(12) 0.0238(13) 0.0501(17) -0.0071(10) 0.0248(12) 0.0022(11)

loop_
_atom_type_symbol
_atom_type_description
_atom_type_scat_dispersion_real
_atom_type_scat_dispersion_imag
_atom_type_scat_source
C C 0.003 0.002
;
International Tables for Crystallography
(1992, Vol. C, Tables 4.2.6.8 and 6.1.1.4)
;
H H 0.000 0.000
;
International Tables for Crystallography
(1992, Vol. C, Table 6.1.1.4)
;
N N 0.006 0.003
;
International Tables for Crystallography
(1992, Vol. C, Tables 4.2.6.8 and 6.1.1.4)
;
O O 0.011 0.006
;
International Tables for Crystallography
(1992, Vol. C, Tables 4.2.6.8 and 6.1.1.4)
;
Co Co 0.349 0.972
;
International Tables for Crystallography
(1992, Vol. C, Tables 4.2.6.8 and 6.1.1.4)
;

loop_
_geom_angle_atom_site_label_1
_geom_angle_atom_site_label_2
_geom_angle_atom_site_label_3
_geom_angle
_geom_angle_publ_flag
O(2) Co(1) O(3) 179.25(6) yes
O(2) Co(1) N(1) 87.69(6) yes
O(2) Co(1) N(2) 92.69(6) yes
O(2) Co(1) N(9) 87.15(7) yes
O(2) Co(1) N(10) 89.75(7) yes
O(3) Co(1) N(1) 92.19(6) yes
O(3) Co(1) N(2) 87.37(6) yes
O(3) Co(1) N(9) 93.60(7) yes
O(3) Co(1) N(10) 89.50(7) yes
N(1) Co(1) N(2) 175.53(7) yes
N(1) Co(1) N(9) 93.92(6) yes
N(1) Co(1) N(10) 84.87(6) yes
N(2) Co(1) N(9) 90.55(6) yes
N(2) Co(1) N(10) 90.67(6) yes
N(9) Co(1) N(10) 176.71(7) yes
Co(1) O(2) C(4) 126.61(13) yes
Co(1) O(3) C(22) 126.20(13) yes
Co(1) N(1) C(27) 121.38(15) yes
Co(1) N(1) C(31) 120.83(14) yes
C(27) N(1) C(31) 117.21(17) yes
Co(1) N(2) C(26) 121.18(12) yes
Co(1) N(2) C(32) 121.59(17) yes
C(26) N(2) C(32) 116.14(17) yes
Co(1) N(9) C(15) 122.12(17) yes
Co(1) N(9) C(39) 120.63(14) yes
C(15) N(9) C(39) 116.15(19) yes
Co(1) N(10) C(36) 120.35(15) yes
Co(1) N(10) C(38) 122.18(15) yes
C(36) N(10) C(38) 117.4(2) yes
C(26) C(1) C(33) 120.6(2) yes
C(14) C(2) C(24) 120.7(2) yes
C(14) C(2) C(33) 117.8(2) yes
C(24) C(2) C(33) 121.5(2) yes
C(14) C(3) C(26) 120.22(19) yes
O(2) C(4) C(5) 124.2(2) yes
O(2) C(4) C(18) 118.69(19) yes
C(5) C(4) C(18) 117.11(18) yes
C(4) C(5) C(15) 123.51(18) yes
C(4) C(5) C(17) 119.2(2) yes
C(15) C(5) C(17) 117.2(2) yes
C(17) C(6) C(37) 118.1(2) yes
C(2) C(14) C(3) 121.5(2) yes
N(9) C(15) C(5) 126.2(2) yes
C(19) C(16) C(29) 122.18(19) yes
C(5) C(17) C(6) 122.4(2) yes
C(4) C(18) C(37) 122.1(2) yes
C(16) C(19) C(34) 118.3(2) yes
C(25) C(20) C(30) 117.8(2) yes
C(25) C(20) C(42) 121.3(2) yes
C(30) C(20) C(42) 120.9(2) yes
C(27) C(21) C(43) 117.9(2) yes
O(3) C(22) C(29) 123.9(2) yes
O(3) C(22) C(41) 119.42(18) yes
C(29) C(22) C(41) 116.71(18) yes
C(25) C(23) C(39) 120.0(2) yes
C(20) C(25) C(23) 121.37(19) yes
N(2) C(26) C(1) 121.2(2) yes
N(2) C(26) C(3) 120.12(18) yes
C(1) C(26) C(3) 118.5(2) yes
N(1) C(27) C(21) 123.7(2) yes
C(30) C(28) C(39) 120.00(19) yes
C(16) C(29) C(22) 119.8(2) yes
C(16) C(29) C(32) 115.87(18) yes
C(22) C(29) C(32) 124.32(19) yes
C(20) C(30) C(28) 121.5(2) yes
N(1) C(31) C(40) 122.8(2) yes
N(2) C(32) C(29) 126.65(18) yes
C(1) C(33) C(2) 121.4(2) yes
C(19) C(34) C(41) 120.9(2) yes
C(38) C(35) C(45) 118.8(2) yes
N(10) C(36) C(44) 123.2(2) yes
C(6) C(37) C(18) 121.0(2) yes
N(10) C(38) C(35) 123.0(2) yes
N(9) C(39) C(23) 120.50(19) yes
N(9) C(39) C(28) 120.17(18) yes
C(23) C(39) C(28) 119.3(2) yes
C(31) C(40) C(43) 119.2(2) yes
C(22) C(41) C(34) 122.1(2) yes
C(21) C(43) C(40) 119.1(2) yes
C(36) C(44) C(45) 118.7(2) yes
C(35) C(45) C(44) 118.8(2) yes
C(26) C(1) H(23) 118.7(16) no
C(33) C(1) H(23) 120.4(17) no
C(14) C(3) H(22) 120(2) no
C(26) C(3) H(22) 119(2) no
C(17) C(6) H(10) 121(2) no
C(37) C(6) H(10) 120(2) no
C(2) C(14) H(13) 118.8(16) no
C(3) C(14) H(13) 119.7(16) no
N(9) C(15) H(17) 119.2(16) no
C(5) C(15) H(17) 114.6(16) no
C(19) C(16) H(8) 117.8(16) no
C(29) C(16) H(8) 120.0(16) no
C(5) C(17) H(9) 118.3(18) no
C(6) C(17) H(9) 119.2(18) no
C(4) C(18) H(12) 116.4(16) no
C(37) C(18) H(12) 121.5(16) no
C(16) C(19) H(7) 120.2(18) no
C(34) C(19) H(7) 121.4(18) no
C(27) C(21) H(15) 119.8(15) no
C(43) C(21) H(15) 122.2(15) no
C(25) C(23) H(1) 119.9(16) no
C(39) C(23) H(1) 119.9(17) no
C(2) C(24) H(24) 116(2) no
C(2) C(24) H(31) 112(2) no
C(2) C(24) H(32) 110(2) no
H(24) C(24) H(31) 103(3) no
H(24) C(24) H(32) 106(2) no
H(31) C(24) H(32) 109(3) no
C(20) C(25) H(2) 120.4(18) no
C(23) C(25) H(2) 118.3(18) no
N(1) C(27) H(29) 116.4(15) no
C(21) C(27) H(29) 119.8(15) no
C(30) C(28) H(4) 120.3(19) no
C(39) C(28) H(4) 119.7(19) no
C(20) C(30) H(3) 119.0(18) no
C(28) C(30) H(3) 119.5(18) no
N(1) C(31) H(28) 117.4(16) no
C(40) C(31) H(28) 119.7(16) no
N(2) C(32) H(14) 118.2(16) no
C(29) C(32) H(14) 115.2(16) no
C(1) C(33) H(33) 117(2) no
C(2) C(33) H(33) 121(2) no
C(19) C(34) H(6) 121.7(13) no
C(41) C(34) H(6) 117.3(13) no
C(38) C(35) H(21) 120(2) no
C(45) C(35) H(21) 121(2) no
N(10) C(36) H(18) 115.2(17) no
C(44) C(36) H(18) 121.6(18) no
C(6) C(37) H(11) 117.8(16) no
C(18) C(37) H(11) 121.2(16) no
N(10) C(38) H(34) 114.5(18) no
C(35) C(38) H(34) 122.5(17) no
C(31) C(40) H(27) 118.1(18) no
C(43) C(40) H(27) 122.7(18) no
C(22) C(41) H(5) 114.9(16) no
C(34) C(41) H(5) 122.9(17) no
C(20) C(42) H(16) 111(2) no
C(20) C(42) H(25) 111(2) no
C(20) C(42) H(30) 113(2) no
H(16) C(42) H(25) 106(2) no
H(16) C(42) H(30) 112(3) no
H(25) C(42) H(30) 103(3) no
C(21) C(43) H(26) 124(2) no
C(40) C(43) H(26) 117(2) no
C(36) C(44) H(19) 121(2) no
C(45) C(44) H(19) 121(2) no
C(35) C(45) H(20) 121.3(17) no
C(44) C(45) H(20) 119.8(17) no

loop_
_geom_bond_atom_site_label_1
_geom_bond_atom_site_label_2
_geom_bond_distance
_geom_bond_publ_flag
Co(1) O(2) 1.9872(16) yes
Co(1) O(3) 2.0012(16) yes
Co(1) N(1) 2.1896(16) yes
Co(1) N(2) 2.1683(17) yes
Co(1) N(9) 2.156(2) yes
Co(1) N(10) 2.191(2) yes
O(2) C(4) 1.304(2) yes
O(3) C(22) 1.307(2) yes
N(1) C(27) 1.341(2) yes
N(1) C(31) 1.338(3) yes
N(2) C(26) 1.428(3) yes
N(2) C(32) 1.294(2) yes
N(9) C(15) 1.292(2) yes
N(9) C(39) 1.433(3) yes
N(10) C(36) 1.340(3) yes
N(10) C(38) 1.346(3) yes
C(1) C(26) 1.395(2) yes
C(1) C(33) 1.387(3) yes
C(2) C(14) 1.399(2) yes
C(2) C(24) 1.504(3) yes
C(2) C(33) 1.388(3) yes
C(3) C(14) 1.383(3) yes
C(3) C(26) 1.399(3) yes
C(4) C(5) 1.434(3) yes
C(4) C(18) 1.409(3) yes
C(5) C(15) 1.447(3) yes
C(5) C(17) 1.413(3) yes
C(6) C(17) 1.380(3) yes
C(6) C(37) 1.403(3) yes
C(16) C(19) 1.374(3) yes
C(16) C(29) 1.414(2) yes
C(18) C(37) 1.380(3) yes
C(19) C(34) 1.403(3) yes
C(20) C(25) 1.386(3) yes
C(20) C(30) 1.399(3) yes
C(20) C(42) 1.510(4) yes
C(21) C(27) 1.384(2) yes
C(21) C(43) 1.385(3) yes
C(22) C(29) 1.426(2) yes
C(22) C(41) 1.418(3) yes
C(23) C(25) 1.394(4) yes
C(23) C(39) 1.394(2) yes
C(28) C(30) 1.388(4) yes
C(28) C(39) 1.389(3) yes
C(29) C(32) 1.446(3) yes
C(31) C(40) 1.384(3) yes
C(34) C(41) 1.381(3) yes
C(35) C(38) 1.384(3) yes
C(35) C(45) 1.385(3) yes
C(36) C(44) 1.384(3) yes
C(40) C(43) 1.374(3) yes
C(44) C(45) 1.384(3) yes
C(1) H(23) 0.95(3) no
C(3) H(22) 0.91(2) no
C(6) H(10) 0.98(2) no
C(14) H(13) 0.97(3) no
C(15) H(17) 0.97(2) no
C(16) H(8) 0.97(2) no
C(17) H(9) 0.95(3) no
C(18) H(12) 0.97(2) no
C(19) H(7) 0.92(2) no
C(21) H(15) 0.96(2) no
C(23) H(1) 0.98(2) no
C(24) H(24) 0.97(3) no
C(24) H(31) 0.94(3) no
C(24) H(32) 1.01(3) no
C(25) H(2) 0.99(2) no
C(27) H(29) 0.96(3) no
C(28) H(4) 0.96(2) no
C(30) H(3) 0.94(2) no
C(31) H(28) 0.98(3) no
C(32) H(14) 0.99(2) no
C(33) H(33) 0.94(3) no
C(34) H(6) 0.96(3) no
C(35) H(21) 1.01(3) no
C(36) H(18) 0.89(2) no
C(37) H(11) 1.00(3) no
C(38) H(34) 1.00(2) no
C(40) H(27) 0.98(3) no
C(41) H(5) 0.98(2) no
C(42) H(16) 0.94(4) no
C(42) H(25) 0.98(3) no
C(42) H(30) 0.93(4) no
C(43) H(26) 0.92(2) no
C(44) H(19) 0.98(3) no
C(45) H(20) 0.97(3) no

loop_
_geom_contact_atom_site_label_1
_geom_contact_atom_site_label_2
_geom_contact_distance
_geom_contact_site_symmetry_2
O(3) C(21) 3.484(2) 2_546
C(2) C(30) 3.546(3) 4_565
C(5) C(40) 3.541(3) 2_556
C(6) C(23) 3.573(2) 3_677
C(14) C(18) 3.455(3) 3_577
C(14) C(37) 3.519(2) 3_577
C(16) C(16) 3.385(3) 3_667
C(16) C(29) 3.435(3) 3_667
C(16) C(32) 3.451(3) 3_667
C(18) C(14) 3.455(3) 3_577
C(18) C(18) 3.530(3) 3_577
C(19) C(32) 3.349(3) 3_667
C(21) O(3) 3.484(2) 2_556
C(21) C(36) 3.468(3) 2_556
C(23) C(6) 3.573(2) 3_677
C(23) C(33) 3.567(3) 3_677
C(29) C(16) 3.435(3) 3_667
C(30) C(2) 3.546(3) 4_564
C(32) C(16) 3.451(3) 3_667
C(32) C(19) 3.349(3) 3_667
C(33) C(23) 3.567(3) 3_677
C(36) C(21) 3.468(3) 2_546
C(37) C(14) 3.519(2) 3_577
C(40) C(5) 3.541(3) 2_546
O(2) H(27) 3.25(3) 2_556
O(2) H(31) 3.12(3) 3_577
O(3) H(15) 2.56(2) 2_546
O(3) H(24) 3.42(3) 4_564
N(2) H(7) 3.46(2) 3_667
C(1) H(9) 3.41(3) 3_677
C(1) H(16) 3.44(3) 4_565
C(1) H(17) 3.24(2) 3_677
C(2) H(3) 2.79(2) 4_565
C(2) H(12) 3.25(2) 3_577
C(3) H(7) 3.56(2) 3_667
C(3) H(11) 3.36(2) 3_577
C(3) H(19) 3.51(3) 3_567
C(3) H(20) 2.89(3) 3_567
C(4) H(27) 2.69(3) 2_556
C(4) H(31) 3.32(3) 3_577
C(5) H(26) 3.55(3) 2_556
C(5) H(27) 2.71(3) 2_556
C(6) H(1) 2.77(2) 3_677
C(6) H(2) 3.27(2) 3_677
C(6) H(8) 3.29(2) 3_677
C(6) H(26) 3.15(3) 2_556
C(6) H(27) 3.42(3) 2_556
C(14) H(3) 3.10(2) 4_565
C(14) H(11) 3.19(2) 3_577
C(14) H(12) 3.04(2) 3_577
C(14) H(19) 3.25(3) 3_567
C(14) H(20) 3.05(3) 3_567
C(15) H(23) 3.39(2) 3_677
C(15) H(27) 3.33(3) 2_556
C(16) H(8) 3.29(2) 3_667
C(16) H(10) 2.76(2) 3_677
C(16) H(14) 3.27(2) 3_667
C(17) H(1) 2.96(2) 3_677
C(17) H(8) 3.59(2) 3_677
C(17) H(23) 3.38(3) 3_677
C(17) H(26) 2.96(2) 2_556
C(17) H(27) 3.08(2) 2_556
C(18) H(11) 3.58(3) 3_577
C(18) H(12) 2.74(3) 3_577
C(18) H(13) 2.98(2) 3_577
C(18) H(27) 3.01(3) 2_556
C(18) H(31) 3.02(3) 3_577
C(19) H(10) 3.11(2) 3_677
C(19) H(14) 3.02(2) 3_667
C(19) H(20) 3.21(3) 1_655
C(19) H(21) 3.04(3) 1_655
C(20) H(6) 3.22(2) 2_656
C(20) H(32) 3.47(3) 3_677
C(21) H(5) 3.54(2) 2_556
C(21) H(18) 3.25(2) 2_556
C(21) H(28) 3.10(3) 2_556
C(21) H(30) 3.40(4) 1_455
C(22) H(8) 3.58(2) 3_667
C(22) H(15) 3.09(2) 2_546
C(23) H(10) 3.24(2) 3_677
C(23) H(33) 2.71(3) 3_677
C(24) H(2) 3.56(2) 3_677
C(24) H(3) 3.25(2) 4_565
C(24) H(5) 2.99(2) 4_565
C(24) H(12) 3.26(2) 3_577
C(24) H(28) 3.30(3) 4_565
C(24) H(29) 3.42(3) 3_577
C(25) H(10) 3.40(2) 3_677
C(25) H(21) 3.17(3) 1_655
C(25) H(32) 3.08(4) 3_677
C(25) H(33) 2.91(3) 3_677
C(26) H(7) 3.56(2) 3_667
C(27) H(28) 3.16(3) 2_556
C(27) H(31) 3.41(4) 3_577
C(28) H(24) 3.24(3) 4_564
C(29) H(8) 3.13(2) 3_667
C(29) H(10) 3.55(3) 3_677
C(30) H(6) 2.94(3) 2_656
C(30) H(24) 3.18(3) 4_564
C(31) H(15) 3.47(2) 2_546
C(31) H(24) 3.07(3) 4_564
C(31) H(29) 3.28(3) 2_546
C(32) H(7) 3.26(3) 3_667
C(32) H(8) 3.39(2) 3_667
C(32) H(9) 3.30(2) 3_677
C(33) H(1) 3.36(2) 3_677
C(33) H(3) 3.06(2) 4_565
C(33) H(16) 3.38(3) 4_565
C(33) H(17) 3.46(2) 3_677
C(34) H(3) 3.55(2) 2_646
C(34) H(14) 3.41(2) 3_667
C(34) H(16) 3.27(3) 2_646
C(34) H(20) 3.46(3) 1_655
C(34) H(21) 3.18(3) 1_655
C(35) H(2) 3.33(2) 1_455
C(35) H(7) 3.22(3) 1_455
C(35) H(11) 3.60(3) 3_577
C(36) H(15) 3.21(3) 2_546
C(37) H(2) 3.57(2) 3_677
C(37) H(12) 3.04(3) 3_577
C(37) H(13) 2.92(2) 3_577
C(37) H(19) 3.59(3) 1_565
C(37) H(27) 3.37(3) 2_556
C(38) H(11) 3.35(3) 3_577
C(39) H(33) 3.49(3) 3_677
C(40) H(13) 3.54(3) 4_564
C(40) H(24) 3.54(3) 4_564
C(40) H(29) 3.35(3) 2_546
C(41) H(15) 3.14(2) 2_546
C(41) H(16) 3.48(3) 2_646
C(41) H(24) 3.40(2) 4_564
C(41) H(32) 3.52(3) 4_564
C(42) H(5) 3.57(2) 2_656
C(42) H(6) 3.36(2) 2_656
C(42) H(21) 3.41(2) 1_655
C(42) H(32) 3.57(3) 3_677
C(43) H(18) 3.38(2) 2_556
C(43) H(19) 3.22(4) 2_556
C(43) H(30) 3.57(5) 1_455
C(44) H(13) 3.26(2) 3_567
C(44) H(22) 3.55(3) 3_567
C(45) H(7) 3.07(3) 1_455
C(45) H(13) 3.46(2) 3_567
C(45) H(22) 3.36(3) 3_567
H(1) C(6) 2.77(2) 3_677
H(1) C(17) 2.96(2) 3_677
H(1) C(33) 3.36(2) 3_677
H(1) H(9) 2.86(3) 3_677
H(1) H(10) 2.56(3) 3_677
H(1) H(23) 3.42(3) 3_677
H(1) H(33) 2.67(4) 3_677
H(2) C(6) 3.27(2) 3_677
H(2) C(24) 3.56(2) 3_677
H(2) C(35) 3.33(2) 1_655
H(2) C(37) 3.57(2) 3_677
H(2) H(10) 2.87(4) 3_677
H(2) H(11) 3.31(3) 3_677
H(2) H(21) 2.49(4) 1_655
H(2) H(32) 2.73(5) 3_677
H(2) H(33) 2.96(4) 3_677
H(2) H(34) 3.27(4) 1_655
H(3) C(2) 2.79(2) 4_564
H(3) C(14) 3.10(2) 4_564
H(3) C(24) 3.25(2) 4_564
H(3) C(33) 3.06(2) 4_564
H(3) C(34) 3.55(2) 2_656
H(3) H(6) 2.69(4) 2_656
H(3) H(13) 3.44(3) 4_564
H(3) H(20) 3.15(3) 2_556
H(3) H(24) 2.92(4) 4_564
H(3) H(33) 3.43(4) 4_564
H(4) H(20) 3.50(4) 2_556
H(4) H(24) 3.01(4) 4_564
H(5) C(21) 3.54(2) 2_546
H(5) C(24) 2.99(2) 4_564
H(5) C(42) 3.57(2) 2_646
H(5) H(15) 2.74(4) 2_546
H(5) H(16) 3.34(4) 2_646
H(5) H(24) 2.50(3) 4_564
H(5) H(30) 3.27(4) 2_646
H(5) H(31) 3.57(3) 4_564
H(5) H(32) 2.55(4) 4_564
H(6) C(20) 3.22(2) 2_646
H(6) C(30) 2.94(3) 2_646
H(6) C(42) 3.36(2) 2_646
H(6) H(3) 2.69(4) 2_646
H(6) H(16) 2.84(4) 2_646
H(6) H(20) 3.01(3) 1_655
H(6) H(21) 3.00(4) 1_655
H(7) N(2) 3.46(2) 3_667
H(7) C(3) 3.56(2) 3_667
H(7) C(26) 3.56(2) 3_667
H(7) C(32) 3.26(3) 3_667
H(7) C(35) 3.22(3) 1_655
H(7) C(45) 3.07(3) 1_655
H(7) H(10) 3.13(3) 3_677
H(7) H(14) 3.12(4) 3_667
H(7) H(18) 3.14(3) 3_667
H(7) H(20) 2.50(4) 1_655
H(7) H(21) 2.77(5) 1_655
H(7) H(22) 3.40(3) 3_667
H(8) C(6) 3.29(2) 3_677
H(8) C(16) 3.29(2) 3_667
H(8) C(17) 3.59(2) 3_677
H(8) C(22) 3.58(2) 3_667
H(8) C(29) 3.13(2) 3_667
H(8) C(32) 3.39(2) 3_667
H(8) H(8) 3.48(3) 3_667
H(8) H(9) 3.16(3) 3_677
H(8) H(10) 2.54(4) 3_677
H(8) H(14) 3.49(3) 3_667
H(8) H(18) 3.16(3) 3_667
H(8) H(26) 3.21(3) 4_665
H(9) C(1) 3.41(3) 3_677
H(9) C(32) 3.30(2) 3_677
H(9) H(1) 2.86(3) 3_677
H(9) H(8) 3.16(3) 3_677
H(9) H(14) 2.86(3) 3_677
H(9) H(23) 2.52(4) 3_677
H(9) H(26) 2.95(3) 2_556
H(9) H(27) 3.59(3) 2_556
H(10) C(16) 2.76(2) 3_677
H(10) C(19) 3.11(2) 3_677
H(10) C(23) 3.24(2) 3_677
H(10) C(25) 3.40(2) 3_677
H(10) C(29) 3.55(3) 3_677
H(10) H(1) 2.56(3) 3_677
H(10) H(2) 2.87(4) 3_677
H(10) H(7) 3.13(3) 3_677
H(10) H(8) 2.54(4) 3_677
H(10) H(19) 3.53(4) 1_565
H(10) H(21) 3.37(5) 3_577
H(10) H(26) 3.26(4) 2_556
H(11) C(3) 3.36(2) 3_577
H(11) C(14) 3.19(2) 3_577
H(11) C(18) 3.58(3) 3_577
H(11) C(35) 3.60(3) 3_577
H(11) C(38) 3.35(3) 3_577
H(11) H(2) 3.31(3) 3_677
H(11) H(12) 2.70(4) 3_577
H(11) H(13) 2.76(3) 3_577
H(11) H(19) 3.39(4) 1_565
H(11) H(21) 3.49(4) 3_577
H(11) H(22) 3.06(4) 3_577
H(11) H(34) 3.13(4) 3_577
H(12) C(2) 3.25(2) 3_577
H(12) C(14) 3.04(2) 3_577
H(12) C(18) 2.74(3) 3_577
H(12) C(24) 3.26(2) 3_577
H(12) C(37) 3.04(3) 3_577
H(12) H(11) 2.70(4) 3_577
H(12) H(12) 2.10(4) 3_577
H(12) H(13) 2.83(3) 3_577
H(12) H(27) 3.52(5) 2_556
H(12) H(31) 2.56(3) 3_577
H(13) C(18) 2.98(2) 3_577
H(13) C(37) 2.92(2) 3_577
H(13) C(40) 3.54(3) 4_565
H(13) C(44) 3.26(2) 3_567
H(13) C(45) 3.46(2) 3_567
H(13) H(3) 3.44(3) 4_565
H(13) H(11) 2.76(3) 3_577
H(13) H(12) 2.83(3) 3_577
H(13) H(19) 2.52(4) 3_567
H(13) H(20) 2.96(4) 3_567
H(13) H(27) 3.30(5) 4_565
H(14) C(16) 3.27(2) 3_667
H(14) C(19) 3.02(2) 3_667
H(14) C(34) 3.41(2) 3_667
H(14) H(7) 3.12(4) 3_667
H(14) H(8) 3.49(3) 3_667
H(14) H(9) 2.86(3) 3_677
H(15) O(3) 2.56(2) 2_556
H(15) C(22) 3.09(2) 2_556
H(15) C(31) 3.47(2) 2_556
H(15) C(36) 3.21(3) 2_556
H(15) C(41) 3.14(2) 2_556
H(15) H(5) 2.74(4) 2_556
H(15) H(18) 2.87(4) 2_556
H(15) H(24) 3.22(5) 3_577
H(15) H(28) 2.51(4) 2_556
H(15) H(30) 3.45(5) 1_455
H(15) H(31) 3.56(5) 3_577
H(15) H(32) 3.53(5) 3_577
H(16) C(1) 3.44(3) 4_564
H(16) C(33) 3.38(3) 4_564
H(16) C(34) 3.27(3) 2_656
H(16) C(41) 3.48(3) 2_656
H(16) H(5) 3.34(4) 2_656
H(16) H(6) 2.84(4) 2_656
H(16) H(23) 3.54(4) 4_564
H(16) H(33) 3.36(4) 4_564
H(17) C(1) 3.24(2) 3_677
H(17) C(33) 3.46(2) 3_677
H(17) H(23) 2.52(3) 3_677
H(17) H(33) 2.91(4) 3_677
H(18) C(21) 3.25(2) 2_546
H(18) C(43) 3.38(2) 2_546
H(18) H(7) 3.14(3) 3_667
H(18) H(8) 3.16(3) 3_667
H(18) H(15) 2.87(4) 2_546
H(18) H(26) 3.13(4) 2_546
H(19) C(3) 3.51(3) 3_567
H(19) C(14) 3.25(3) 3_567
H(19) C(37) 3.59(3) 1_545
H(19) C(43) 3.22(4) 2_546
H(19) H(10) 3.53(4) 1_545
H(19) H(11) 3.39(4) 1_545
H(19) H(13) 2.52(4) 3_567
H(19) H(22) 3.11(5) 3_567
H(19) H(26) 3.13(5) 2_546
H(20) C(3) 2.89(3) 3_567
H(20) C(14) 3.05(3) 3_567
H(20) C(19) 3.21(3) 1_455
H(20) C(34) 3.46(3) 1_455
H(20) H(3) 3.15(3) 2_546
H(20) H(4) 3.50(4) 2_546
H(20) H(6) 3.01(3) 1_455
H(20) H(7) 2.50(4) 1_455
H(20) H(13) 2.96(4) 3_567
H(20) H(22) 2.72(4) 3_567
H(21) C(19) 3.04(3) 1_455
H(21) C(25) 3.17(3) 1_455
H(21) C(34) 3.18(3) 1_455
H(21) C(42) 3.41(2) 1_455
H(21) H(2) 2.49(4) 1_455
H(21) H(6) 3.00(4) 1_455
H(21) H(7) 2.77(5) 1_455
H(21) H(10) 3.37(5) 3_577
H(21) H(11) 3.49(4) 3_577
H(21) H(25) 3.03(4) 1_455
H(21) H(30) 3.12(5) 1_455
H(22) C(44) 3.55(3) 3_567
H(22) C(45) 3.36(3) 3_567
H(22) H(7) 3.40(3) 3_667
H(22) H(11) 3.06(4) 3_577
H(22) H(19) 3.11(5) 3_567
H(22) H(20) 2.72(4) 3_567
H(23) C(15) 3.39(2) 3_677
H(23) C(17) 3.38(3) 3_677
H(23) H(1) 3.42(3) 3_677
H(23) H(9) 2.52(4) 3_677
H(23) H(16) 3.54(4) 4_565
H(23) H(17) 2.52(3) 3_677
H(24) O(3) 3.42(3) 4_565
H(24) C(28) 3.24(3) 4_565
H(24) C(30) 3.18(3) 4_565
H(24) C(31) 3.07(3) 4_565
H(24) C(40) 3.54(3) 4_565
H(24) C(41) 3.40(2) 4_565
H(24) H(3) 2.92(4) 4_565
H(24) H(4) 3.01(4) 4_565
H(24) H(5) 2.50(3) 4_565
H(24) H(15) 3.22(5) 3_577
H(24) H(27) 3.40(4) 4_565
H(24) H(28) 2.53(5) 4_565
H(24) H(29) 3.32(4) 3_577
H(25) H(21) 3.03(4) 1_655
H(25) H(33) 3.24(4) 4_564
H(26) C(5) 3.55(3) 2_546
H(26) C(6) 3.15(3) 2_546
H(26) C(17) 2.96(2) 2_546
H(26) H(8) 3.21(3) 4_464
H(26) H(9) 2.95(3) 2_546
H(26) H(10) 3.26(4) 2_546
H(26) H(18) 3.13(4) 2_556
H(26) H(19) 3.13(5) 2_556
H(27) O(2) 3.25(3) 2_546
H(27) C(4) 2.69(3) 2_546
H(27) C(5) 2.71(3) 2_546
H(27) C(6) 3.42(3) 2_546
H(27) C(15) 3.33(3) 2_546
H(27) C(17) 3.08(2) 2_546
H(27) C(18) 3.01(3) 2_546
H(27) C(37) 3.37(3) 2_546
H(27) H(9) 3.59(3) 2_546
H(27) H(12) 3.52(5) 2_546
H(27) H(13) 3.30(5) 4_564
H(27) H(24) 3.40(4) 4_564
H(27) H(29) 2.75(4) 2_546
H(27) H(31) 3.08(5) 4_564
H(28) C(21) 3.10(3) 2_546
H(28) C(24) 3.30(3) 4_564
H(28) C(27) 3.16(3) 2_546
H(28) H(15) 2.51(4) 2_546
H(28) H(24) 2.53(5) 4_564
H(28) H(29) 2.63(4) 2_546
H(28) H(31) 3.12(5) 4_564
H(29) C(24) 3.42(3) 3_577
H(29) C(31) 3.28(3) 2_556
H(29) C(40) 3.35(3) 2_556
H(29) H(24) 3.32(4) 3_577
H(29) H(27) 2.75(4) 2_556
H(29) H(28) 2.63(4) 2_556
H(29) H(31) 2.72(5) 3_577
H(30) C(21) 3.40(4) 1_655
H(30) C(43) 3.57(5) 1_655
H(30) H(5) 3.27(4) 2_656
H(30) H(15) 3.45(5) 1_655
H(30) H(21) 3.12(5) 1_655
H(30) H(32) 2.97(5) 3_677
H(30) H(34) 3.12(4) 1_655
H(31) O(2) 3.12(3) 3_577
H(31) C(4) 3.32(3) 3_577
H(31) C(18) 3.02(3) 3_577
H(31) C(27) 3.41(4) 3_577
H(31) H(5) 3.57(3) 4_565
H(31) H(12) 2.56(3) 3_577
H(31) H(15) 3.56(5) 3_577
H(31) H(27) 3.08(5) 4_565
H(31) H(28) 3.12(5) 4_565
H(31) H(29) 2.72(5) 3_577
H(31) H(34) 3.29(4) 3_577
H(32) C(20) 3.47(3) 3_677
H(32) C(25) 3.08(4) 3_677
H(32) C(41) 3.52(3) 4_565
H(32) C(42) 3.57(3) 3_677
H(32) H(2) 2.73(5) 3_677
H(32) H(5) 2.55(4) 4_565
H(32) H(15) 3.53(5) 3_577
H(32) H(30) 2.97(5) 3_677
H(32) H(34) 3.56(4) 3_577
H(33) C(23) 2.71(3) 3_677
H(33) C(25) 2.91(3) 3_677
H(33) C(39) 3.49(3) 3_677
H(33) H(1) 2.67(4) 3_677
H(33) H(2) 2.96(4) 3_677
H(33) H(3) 3.43(4) 4_565
H(33) H(16) 3.36(4) 4_565
H(33) H(17) 2.91(4) 3_677
H(33) H(25) 3.24(4) 4_565
H(34) H(2) 3.27(4) 1_455
H(34) H(11) 3.13(4) 3_577
H(34) H(30) 3.12(4) 1_455
H(34) H(31) 3.29(4) 3_577
H(34) H(32) 3.56(4) 3_577

loop_
_geom_torsion_atom_site_label_1
_geom_torsion_atom_site_label_2
_geom_torsion_atom_site_label_3
_geom_torsion_atom_site_label_4
_geom_torsion
O(2) Co(1) O(3) C(22) -129(4)
O(3) Co(1) O(2) C(4) 151(4)
O(2) Co(1) N(1) C(27) 13.9(2)
O(2) Co(1) N(1) C(31) -157.1(2)
N(1) Co(1) O(2) C(4) -128.10(17)
O(2) Co(1) N(2) C(26) 12.67(16)
O(2) Co(1) N(2) C(32) -154.97(17)
N(2) Co(1) O(2) C(4) 56.36(17)
O(2) Co(1) N(9) C(15) 27.37(14)
O(2) Co(1) N(9) C(39) -165.09(13)
N(9) Co(1) O(2) C(4) -34.06(17)
O(2) Co(1) N(10) C(36) -147.28(17)
O(2) Co(1) N(10) C(38) 34.26(18)
N(10) Co(1) O(2) C(4) 147.02(17)
O(3) Co(1) N(1) C(27) -166.9(2)
O(3) Co(1) N(1) C(31) 22.1(2)
N(1) Co(1) O(3) C(22) 150.21(19)
O(3) Co(1) N(2) C(26) -166.58(16)
O(3) Co(1) N(2) C(32) 25.78(17)
N(2) Co(1) O(3) C(22) -34.24(19)
O(3) Co(1) N(9) C(15) -152.69(14)
O(3) Co(1) N(9) C(39) 14.84(13)
N(9) Co(1) O(3) C(22) 56.15(19)
O(3) Co(1) N(10) C(36) 32.77(17)
O(3) Co(1) N(10) C(38) -145.69(18)
N(10) Co(1) O(3) C(22) -124.94(19)
N(1) Co(1) N(2) C(26) -82.2(10)
N(1) Co(1) N(2) C(32) 110.2(10)
N(2) Co(1) N(1) C(27) 108.9(9)
N(2) Co(1) N(1) C(31) -62.1(10)
N(1) Co(1) N(9) C(15) 114.86(15)
N(1) Co(1) N(9) C(39) -77.60(14)
N(9) Co(1) N(1) C(27) -73.1(2)
N(9) Co(1) N(1) C(31) 115.9(2)
N(1) Co(1) N(10) C(36) 125.01(18)
N(1) Co(1) N(10) C(38) -53.44(18)
N(10) Co(1) N(1) C(27) 103.8(2)
N(10) Co(1) N(1) C(31) -67.2(2)
N(2) Co(1) N(9) C(15) -65.29(15)
N(2) Co(1) N(9) C(39) 102.24(13)
N(9) Co(1) N(2) C(26) 99.84(17)
N(9) Co(1) N(2) C(32) -67.80(17)
N(2) Co(1) N(10) C(36) -54.60(17)
N(2) Co(1) N(10) C(38) 126.95(18)
N(10) Co(1) N(2) C(26) -77.11(16)
N(10) Co(1) N(2) C(32) 115.25(17)
N(9) Co(1) N(10) C(36) -166.4(10)
N(9) Co(1) N(10) C(38) 15.1(12)
N(10) Co(1) N(9) C(15) 46.6(11)
N(10) Co(1) N(9) C(39) -145.9(10)
Co(1) O(2) C(4) C(5) 25.7(2)
Co(1) O(2) C(4) C(18) -156.68(14)
Co(1) O(3) C(22) C(29) 27.4(3)
Co(1) O(3) C(22) C(41) -154.13(16)
Co(1) N(1) C(27) C(21) -169.8(2)
Co(1) N(1) C(31) C(40) 170.9(2)
C(27) N(1) C(31) C(40) -0.5(4)
C(31) N(1) C(27) C(21) 1.5(4)
Co(1) N(2) C(26) C(1) -114.81(18)
Co(1) N(2) C(26) C(3) 61.4(2)
Co(1) N(2) C(32) C(29) -11.3(3)
C(26) N(2) C(32) C(29) -179.5(2)
C(32) N(2) C(26) C(1) 53.5(2)
C(32) N(2) C(26) C(3) -130.4(2)
Co(1) N(9) C(15) C(5) -13.1(2)
Co(1) N(9) C(39) C(23) -111.71(19)
Co(1) N(9) C(39) C(28) 65.7(2)
C(15) N(9) C(39) C(23) 56.5(2)
C(15) N(9) C(39) C(28) -126.0(2)
C(39) N(9) C(15) C(5) 178.85(18)
Co(1) N(10) C(36) C(44) -177.5(2)
Co(1) N(10) C(38) C(35) 176.8(2)
C(36) N(10) C(38) C(35) -1.7(3)
C(38) N(10) C(36) C(44) 1.0(3)
C(26) C(1) C(33) C(2) -0.3(3)
C(33) C(1) C(26) N(2) 176.10(19)
C(33) C(1) C(26) C(3) -0.1(2)
C(24) C(2) C(14) C(3) 177.3(2)
C(14) C(2) C(33) C(1) 1.5(3)
C(33) C(2) C(14) C(3) -2.3(3)
C(24) C(2) C(33) C(1) -178.0(2)
C(14) C(3) C(26) N(2) -176.89(19)
C(14) C(3) C(26) C(1) -0.6(3)
C(26) C(3) C(14) C(2) 1.9(3)
O(2) C(4) C(5) C(15) 2.8(3)
O(2) C(4) C(5) C(17) 178.73(18)
O(2) C(4) C(18) C(37) -180.00(17)
C(5) C(4) C(18) C(37) -2.2(2)
C(18) C(4) C(5) C(15) -174.90(18)
C(18) C(4) C(5) C(17) 1.1(2)
C(4) C(5) C(15) N(9) -8.0(3)
C(4) C(5) C(17) C(6) 0.8(3)
C(15) C(5) C(17) C(6) 176.99(19)
C(17) C(5) C(15) N(9) 175.97(19)
C(17) C(6) C(37) C(18) 0.4(3)
C(37) C(6) C(17) C(5) -1.5(3)
C(19) C(16) C(29) C(22) 1.2(3)
C(19) C(16) C(29) C(32) 179.0(2)
C(29) C(16) C(19) C(34) -1.2(3)
C(4) C(18) C(37) C(6) 1.5(3)
C(16) C(19) C(34) C(41) 0.0(2)
C(25) C(20) C(30) C(28) -1.2(3)
C(30) C(20) C(25) C(23) 0.5(3)
C(42) C(20) C(25) C(23) -178.1(2)
C(42) C(20) C(30) C(28) 177.4(2)
C(27) C(21) C(43) C(40) -0.4(4)
C(43) C(21) C(27) N(1) -1.1(4)
O(3) C(22) C(29) C(16) 178.5(2)
O(3) C(22) C(29) C(32) 0.9(3)
O(3) C(22) C(41) C(34) -179.7(2)
C(29) C(22) C(41) C(34) -1.1(3)
C(41) C(22) C(29) C(16) -0.0(2)
C(41) C(22) C(29) C(32) -177.6(2)
C(25) C(23) C(39) N(9) 177.7(2)
C(25) C(23) C(39) C(28) 0.2(3)
C(39) C(23) C(25) C(20) -0.0(3)
C(30) C(28) C(39) N(9) -178.3(2)
C(30) C(28) C(39) C(23) -0.8(3)
C(39) C(28) C(30) C(20) 1.4(3)
C(16) C(29) C(32) N(2) 174.2(2)
C(22) C(29) C(32) N(2) -8.1(3)
N(1) C(31) C(40) C(43) -1.0(4)
C(19) C(34) C(41) C(22) 1.1(3)
C(38) C(35) C(45) C(44) 0.8(4)
C(45) C(35) C(38) N(10) 0.8(4)
N(10) C(36) C(44) C(45) 0.5(4)
C(31) C(40) C(43) C(21) 1.4(4)
C(36) C(44) C(45) C(35) -1.4(4)
